data_1554359
loop_
_publ_author_name
'Gao, Guoliang'
'Kuang, Zhijie'
'Song, Qiuling'

_publ_section_title
;
 Functionalized geminal-diborylalkanes from various electron-deficient
 alkynes and B2pin2
;
_journal_issue 14
_journal_name_full 'Organic Chemistry Frontiers'
_journal_page_first 2249
_journal_paper_doi 10.1039/C8QO00513C
_journal_volume 5
_journal_year 2018
_chemical_formula_moiety 'C21 H31 B2 N O4'
_chemical_formula_sum 'C21 H31 B2 N O4'
_chemical_formula_weight 383.09
_space_group_crystal_system triclinic
_space_group_IT_number 2
_space_group_name_Hall '-P 1'
_space_group_name_H-M_alt 'P -1'
_atom_sites_solution_hydrogens geom
_atom_sites_solution_primary direct
_audit_creation_date 2016-11-18
_audit_creation_method
;
Olex2 1.2
(compiled 2014.03.20 svn.r2914 for OlexSys, GUI svn.r4816)
;
_audit_update_record
;
2016-12-20 deposited with the CCDC.
2018-06-22 downloaded from the CCDC.
;
_cell_angle_alpha 70.045(10)
_cell_angle_beta 86.183(8)
_cell_angle_gamma 84.832(8)
_cell_formula_units_Z 2
_cell_length_a 9.6906(9)
_cell_length_b 10.9669(11)
_cell_length_c 11.5436(13)
_cell_measurement_reflns_used 1764
_cell_measurement_temperature 295.1(2)
_cell_measurement_theta_max 26.2330
_cell_measurement_theta_min 3.1940
_cell_volume 1147.6(2)
_computing_cell_refinement 'CrysAlisPro 1.171.38.41 (Rigaku OD, 2015)'
_computing_data_collection 'CrysAlisPro 1.171.38.41 (Rigaku OD, 2015)'
_computing_data_reduction 'CrysAlisPro 1.171.38.41 (Rigaku OD, 2015)'
_computing_molecular_graphics 'Olex2 (Dolomanov et al., 2009)'
_computing_publication_material 'Olex2 (Dolomanov et al., 2009)'
_computing_structure_refinement 'ShelXL (Sheldrick, 2008)'
_computing_structure_solution 'ShelXS (Sheldrick, 2008)'
_diffrn_ambient_environment air
_diffrn_ambient_temperature 295.1(2)
_diffrn_detector 'CCD plate'
_diffrn_detector_area_resol_mean 16.1213
_diffrn_detector_type Eos
_diffrn_measured_fraction_theta_full 0.998
_diffrn_measured_fraction_theta_max 0.846
_diffrn_measurement_device 'four-circle diffractometer'
_diffrn_measurement_device_type 'Xcalibur, Eos, Gemini'
_diffrn_measurement_method '\w scans'
_diffrn_orient_matrix_type 'CrysAlisPro convention (1999,Acta A55,543-557)'
_diffrn_orient_matrix_UB_11 0.0329730000
_diffrn_orient_matrix_UB_12 -0.0031371000
_diffrn_orient_matrix_UB_13 0.0540922000
_diffrn_orient_matrix_UB_21 0.0653069000
_diffrn_orient_matrix_UB_22 0.0039577000
_diffrn_orient_matrix_UB_23 -0.0321901000
_diffrn_orient_matrix_UB_31 -0.0075497000
_diffrn_orient_matrix_UB_32 0.0688010000
_diffrn_orient_matrix_UB_33 -0.0178140000
_diffrn_radiation_monochromator graphite
_diffrn_radiation_probe x-ray
_diffrn_radiation_type MoK\a
_diffrn_radiation_wavelength 0.71073
_diffrn_reflns_av_R_equivalents 0.0221
_diffrn_reflns_av_unetI/netI 0.0507
_diffrn_reflns_Laue_measured_fraction_full 0.998
_diffrn_reflns_Laue_measured_fraction_max 0.846
_diffrn_reflns_limit_h_max 12
_diffrn_reflns_limit_h_min -12
_diffrn_reflns_limit_k_max 15
_diffrn_reflns_limit_k_min -14
_diffrn_reflns_limit_l_max 15
_diffrn_reflns_limit_l_min -13
_diffrn_reflns_number 8809
_diffrn_reflns_point_group_measured_fraction_full 0.998
_diffrn_reflns_point_group_measured_fraction_max 0.846
_diffrn_reflns_theta_full 25.242
_diffrn_reflns_theta_max 29.172
_diffrn_reflns_theta_min 2.880
_diffrn_source 'fine-focus sealed X-ray tube'
_diffrn_source_type 'Enhance (Mo) X-ray Source'
_exptl_absorpt_coefficient_mu 0.074
_exptl_absorpt_correction_T_max 1.00000
_exptl_absorpt_correction_T_min 0.48881
_exptl_absorpt_correction_type multi-scan
_exptl_absorpt_process_details
;
CrysAlisPro 1.171.38.41 (Rigaku Oxford Diffraction, 2015)
Empirical absorption correction using spherical harmonics,
 implemented in SCALE3 ABSPACK scaling algorithm.
;
_exptl_crystal_colour white
_exptl_crystal_density_diffrn 1.109
_exptl_crystal_density_method 'not measured'
_exptl_crystal_description grism
_exptl_crystal_F_000 412
_exptl_crystal_size_max 0.5
_exptl_crystal_size_mid 0.4
_exptl_crystal_size_min 0.3
_refine_diff_density_max 0.444
_refine_diff_density_min -0.254
_refine_diff_density_rms 0.039
_refine_ls_extinction_method none
_refine_ls_goodness_of_fit_ref 1.032
_refine_ls_hydrogen_treatment constr
_refine_ls_matrix_type full
_refine_ls_number_parameters 261
_refine_ls_number_reflns 5241
_refine_ls_number_restraints 0
_refine_ls_restrained_S_all 1.032
_refine_ls_R_factor_all 0.1265
_refine_ls_R_factor_gt 0.0724
_refine_ls_shift/su_max 0.000
_refine_ls_shift/su_mean 0.000
_refine_ls_structure_factor_coef Fsqd
_refine_ls_weighting_details 'w=1/[\s^2^(Fo^2^)+(0.0781P)^2^+0.3922P] where P=(Fo^2^+2Fc^2^)/3'
_refine_ls_weighting_scheme calc
_refine_ls_wR_factor_gt 0.1726
_refine_ls_wR_factor_ref 0.2056
_reflns_Friedel_coverage 0.000
_reflns_number_gt 2923
_reflns_number_total 5241
_reflns_threshold_expression 'I > 2\s(I)'
_cod_data_source_file c8qo00513c2.cif
_cod_data_source_block exp_3036
_cod_database_code 1554359
_shelxl_version_number 2014-1
_shelx_space_group_comment
;
The symmetry employed for this shelxl refinement is uniquely defined
by the following loop, which should always be used as a source of
symmetry information in preference to the above space-group names.
They are only intended as comments.
;
_reflns_odcompleteness_completeness 99.83
_reflns_odcompleteness_iscentric 1
_reflns_odcompleteness_theta 26.32
_olex2_refinement_description
;
1. Fixed Uiso
 At 1.2 times of:
  All C(H) groups, All C(H,H) groups
 At 1.5 times of:
  All C(H,H,H) groups
2.a Ternary CH refined with riding coordinates:
 C10(H10)
2.b Secondary CH2 refined with riding coordinates:
 C9(H9A,H9B)
2.c Aromatic/amide H refined with riding coordinates:
 C5(H5), C6(H6), C3(H3), C2(H2)
2.d Idealised Me refined as rotating group:
 C25(H25A,H25B,H25C), C11(H11A,H11B,H11C), C26(H26A,H26B,H26C), C27(H27A,H27B,
 H27C), C15(H15A,H15B,H15C), C24(H24A,H24B,H24C), C17(H17A,H17B,H17C), C18(H18A,
 H18B,H18C)
;
_oxdiff_exptl_absorpt_empirical_details
;
Empirical correction (ABSPACK) includes:
- Absorption correction using spherical harmonics
- Frame scaling
;
_oxdiff_exptl_absorpt_empirical_full_max 1.769
_oxdiff_exptl_absorpt_empirical_full_min 0.695

loop_
_space_group_symop_operation_xyz
'x, y, z'
'-x, -y, -z'

loop_
_atom_site_label
_atom_site_type_symbol
_atom_site_fract_x
_atom_site_fract_y
_atom_site_fract_z
_atom_site_U_iso_or_equiv
_atom_site_adp_type
_atom_site_occupancy
_atom_site_site_symmetry_order
_atom_site_calc_flag
_atom_site_refinement_flags_posn
O13 O 0.78266(18) 0.79837(16) 0.50310(16) 0.0568(5) Uani 1 1 d .
O12 O 0.8142(2) 0.58139(16) 0.54552(15) 0.0589(5) Uani 1 1 d .
C10 C 0.9695(2) 0.7219(2) 0.36903(19) 0.0423(5) Uani 1 1 d .
H10 H 1.0215 0.6383 0.3786 0.051 Uiso 1 1 calc R
O22 O 0.8734(2) 0.89006(19) 0.16884(17) 0.0742(6) Uani 1 1 d .
C4 C 1.1287(2) 0.7909(2) 0.5013(2) 0.0422(5) Uani 1 1 d .
C5 C 1.1563(3) 0.6642(2) 0.5803(2) 0.0521(6) Uani 1 1 d .
H5 H 1.1420 0.5949 0.5545 0.062 Uiso 1 1 calc R
C9 C 1.0720(3) 0.8183(2) 0.3758(2) 0.0491(6) Uani 1 1 d .
H9A H 1.1492 0.8178 0.3178 0.059 Uiso 1 1 calc R
H9B H 1.0259 0.9050 0.3495 0.059 Uiso 1 1 calc R
C6 C 1.2046(3) 0.6399(3) 0.6962(2) 0.0561(7) Uani 1 1 d .
H6 H 1.2222 0.5546 0.7480 0.067 Uiso 1 1 calc R
O21 O 0.8330(3) 0.68210(19) 0.20587(18) 0.0836(7) Uani 1 1 d .
C3 C 1.1542(3) 0.8910(2) 0.5425(2) 0.0529(6) Uani 1 1 d .
H3 H 1.1383 0.9764 0.4903 0.063 Uiso 1 1 calc R
C1 C 1.2270(2) 0.7416(3) 0.7358(2) 0.0529(6) Uani 1 1 d .
B11 B 0.8547(3) 0.6993(2) 0.4747(2) 0.0399(6) Uani 1 1 d .
C2 C 1.2020(3) 0.8685(3) 0.6577(3) 0.0590(7) Uani 1 1 d .
H2 H 1.2175 0.9378 0.6831 0.071 Uiso 1 1 calc R
B20 B 0.8927(3) 0.7653(3) 0.2453(2) 0.0450(6) Uani 1 1 d .
C7 C 1.2785(3) 0.7153(3) 0.8564(3) 0.0706(8) Uani 1 1 d .
C16 C 0.7193(3) 0.6001(3) 0.6426(2) 0.0646(8) Uani 1 1 d .
C8 C 0.6672(3) 0.7433(3) 0.5868(2) 0.0632(7) Uani 1 1 d .
N8 N 1.3208(4) 0.6943(4) 0.9511(3) 0.1080(11) Uani 1 1 d .
C19 C 0.7710(4) 0.8910(3) 0.0809(3) 0.0888(11) Uani 1 1 d .
C23 C 0.7878(4) 0.7557(4) 0.0805(3) 0.0952(12) Uani 1 1 d .
C25 C 0.6687(4) 0.6930(4) 0.0541(3) 0.0995(12) Uani 1 1 d .
H25A H 0.7005 0.6096 0.0486 0.149 Uiso 1 1 calc GR
H25B H 0.6300 0.7471 -0.0225 0.149 Uiso 1 1 calc GR
H25C H 0.5992 0.6820 0.1194 0.149 Uiso 1 1 calc GR
C11 C 0.8084(4) 0.5756(4) 0.7551(3) 0.1038(14) Uani 1 1 d .
H11A H 0.8598 0.4927 0.7730 0.156 Uiso 1 1 calc GR
H11B H 0.7493 0.5761 0.8251 0.156 Uiso 1 1 calc GR
H11C H 0.8716 0.6428 0.7373 0.156 Uiso 1 1 calc GR
C26 C 0.7883(4) 1.0017(4) -0.0352(3) 0.0937(11) Uani 1 1 d .
H26A H 0.7685 1.0819 -0.0192 0.141 Uiso 1 1 calc GR
H26B H 0.7257 0.9973 -0.0945 0.141 Uiso 1 1 calc GR
H26C H 0.8820 0.9976 -0.0672 0.141 Uiso 1 1 calc GR
C27 C 0.6206(4) 0.9083(5) 0.1434(4) 0.1309(19) Uani 1 1 d .
H27A H 0.6041 0.8313 0.2124 0.196 Uiso 1 1 calc GR
H27B H 0.5509 0.9223 0.0840 0.196 Uiso 1 1 calc GR
H27C H 0.6171 0.9817 0.1712 0.196 Uiso 1 1 calc GR
C15 C 0.6371(4) 0.8167(4) 0.6755(3) 0.0988(12) Uani 1 1 d .
H15A H 0.7210 0.8195 0.7140 0.148 Uiso 1 1 calc GR
H15B H 0.5699 0.7736 0.7374 0.148 Uiso 1 1 calc GR
H15C H 0.6012 0.9036 0.6316 0.148 Uiso 1 1 calc GR
C24 C 0.9173(5) 0.7504(5) -0.0138(3) 0.1318(19) Uani 1 1 d .
H24A H 0.9910 0.7961 0.0002 0.198 Uiso 1 1 calc GR
H24B H 0.8885 0.7906 -0.0971 0.198 Uiso 1 1 calc GR
H24C H 0.9494 0.6615 -0.0005 0.198 Uiso 1 1 calc GR
C17 C 0.5435(3) 0.7616(5) 0.5047(3) 0.1091(14) Uani 1 1 d .
H17A H 0.5327 0.8506 0.4517 0.164 Uiso 1 1 calc GR
H17B H 0.4607 0.7393 0.5555 0.164 Uiso 1 1 calc GR
H17C H 0.5596 0.7062 0.4555 0.164 Uiso 1 1 calc GR
C18 C 0.6127(5) 0.5016(4) 0.6746(4) 0.1226(16) Uani 1 1 d .
H18A H 0.5659 0.5084 0.6017 0.184 Uiso 1 1 calc GR
H18B H 0.5466 0.5173 0.7345 0.184 Uiso 1 1 calc GR
H18C H 0.6574 0.4158 0.7081 0.184 Uiso 1 1 calc GR

loop_
_atom_site_aniso_label
_atom_site_aniso_U_11
_atom_site_aniso_U_22
_atom_site_aniso_U_33
_atom_site_aniso_U_23
_atom_site_aniso_U_13
_atom_site_aniso_U_12
O13 0.0617(11) 0.0436(9) 0.0625(11) -0.0175(8) 0.0142(9) -0.0039(8)
O12 0.0803(13) 0.0422(10) 0.0525(10) -0.0158(8) 0.0130(9) -0.0079(8)
C10 0.0452(13) 0.0433(13) 0.0385(12) -0.0136(10) -0.0067(9) -0.0006(10)
O22 0.0947(15) 0.0660(13) 0.0547(11) -0.0014(10) -0.0329(10) -0.0219(11)
C4 0.0352(12) 0.0448(13) 0.0452(13) -0.0127(11) -0.0030(9) -0.0049(9)
C5 0.0587(16) 0.0441(14) 0.0561(15) -0.0173(12) -0.0149(12) -0.0070(11)
C9 0.0475(13) 0.0542(14) 0.0426(13) -0.0114(11) -0.0053(10) -0.0056(11)
C6 0.0575(15) 0.0488(14) 0.0572(16) -0.0084(12) -0.0152(12) -0.0068(12)
O21 0.1300(19) 0.0594(12) 0.0625(12) -0.0100(10) -0.0492(12) -0.0205(12)
C3 0.0532(15) 0.0398(13) 0.0627(16) -0.0121(12) -0.0119(12) -0.0015(11)
C1 0.0441(14) 0.0654(17) 0.0515(14) -0.0216(13) -0.0080(11) -0.0036(12)
B11 0.0468(14) 0.0395(14) 0.0352(13) -0.0133(11) -0.0114(11) -0.0022(11)
C2 0.0587(16) 0.0569(16) 0.0713(18) -0.0327(14) -0.0202(13) 0.0016(12)
B20 0.0429(15) 0.0539(17) 0.0378(14) -0.0151(13) -0.0006(11) -0.0037(12)
C7 0.0664(18) 0.088(2) 0.0604(18) -0.0276(16) -0.0143(15) -0.0039(16)
C16 0.0735(18) 0.0618(17) 0.0546(16) -0.0159(14) 0.0187(14) -0.0152(14)
C8 0.0617(17) 0.0674(18) 0.0565(16) -0.0186(14) 0.0126(13) -0.0038(14)
N8 0.117(3) 0.138(3) 0.0717(19) -0.0341(19) -0.0369(18) -0.006(2)
C19 0.109(3) 0.086(2) 0.0584(18) 0.0075(17) -0.0444(18) -0.034(2)
C23 0.138(3) 0.084(2) 0.062(2) -0.0086(17) -0.051(2) -0.029(2)
C25 0.116(3) 0.109(3) 0.071(2) -0.010(2) -0.038(2) -0.050(2)
C11 0.119(3) 0.127(3) 0.0456(17) -0.0121(19) -0.0025(18) 0.023(2)
C26 0.111(3) 0.092(2) 0.061(2) 0.0065(18) -0.0296(19) -0.026(2)
C27 0.077(2) 0.212(5) 0.080(2) -0.031(3) -0.019(2) 0.053(3)
C15 0.115(3) 0.095(3) 0.093(3) -0.048(2) 0.034(2) -0.002(2)
C24 0.108(3) 0.236(6) 0.077(2) -0.093(3) -0.001(2) 0.017(3)
C17 0.0541(19) 0.167(4) 0.084(2) -0.020(2) 0.0001(17) 0.009(2)
C18 0.137(4) 0.093(3) 0.134(4) -0.032(3) 0.053(3) -0.059(3)

loop_
_atom_type_symbol
_atom_type_description
_atom_type_scat_dispersion_real
_atom_type_scat_dispersion_imag
_atom_type_scat_source
C C 0.0033 0.0016 'International Tables Vol C Tables 4.2.6.8 and 6.1.1.4'
H H 0.0000 0.0000 'International Tables Vol C Tables 4.2.6.8 and 6.1.1.4'
N N 0.0061 0.0033 'International Tables Vol C Tables 4.2.6.8 and 6.1.1.4'
O O 0.0106 0.0060 'International Tables Vol C Tables 4.2.6.8 and 6.1.1.4'
B B 0.0013 0.0007 'International Tables Vol C Tables 4.2.6.8 and 6.1.1.4'

loop_
_geom_angle_atom_site_label_1
_geom_angle_atom_site_label_2
_geom_angle_atom_site_label_3
_geom_angle
B11 O13 C8 107.33(19)
B11 O12 C16 107.57(19)
C9 C10 B11 111.70(18)
C9 C10 B20 113.99(19)
B20 C10 B11 106.66(18)
B20 O22 C19 106.6(2)
C5 C4 C9 121.3(2)
C3 C4 C5 117.6(2)
C3 C4 C9 121.1(2)
C6 C5 C4 121.0(2)
C4 C9 C10 115.00(19)
C5 C6 C1 120.3(2)
B20 O21 C23 106.7(2)
C2 C3 C4 122.2(2)
C6 C1 C2 119.6(2)
C6 C1 C7 119.8(3)
C2 C1 C7 120.6(3)
O13 B11 C10 123.0(2)
O12 B11 O13 112.7(2)
O12 B11 C10 124.3(2)
C3 C2 C1 119.4(2)
O22 B20 C10 124.7(2)
O21 B20 C10 122.8(2)
O21 B20 O22 112.4(2)
N8 C7 C1 179.1(3)
O12 C16 C8 102.47(19)
O12 C16 C11 105.9(2)
O12 C16 C18 109.4(3)
C8 C16 C11 112.0(3)
C18 C16 C8 117.0(3)
C18 C16 C11 109.2(3)
O13 C8 C16 102.2(2)
O13 C8 C15 109.2(3)
O13 C8 C17 105.7(2)
C16 C8 C17 112.1(3)
C15 C8 C16 116.4(3)
C15 C8 C17 110.4(3)
O22 C19 C23 102.4(3)
O22 C19 C26 110.2(3)
O22 C19 C27 106.9(3)
C23 C19 C26 120.5(3)
C23 C19 C27 106.7(3)
C26 C19 C27 109.3(3)
O21 C23 C19 102.6(3)
O21 C23 C25 108.9(3)
O21 C23 C24 107.5(3)
C19 C23 C25 120.7(4)
C19 C23 C24 106.2(3)
C25 C23 C24 110.1(3)

loop_
_geom_bond_atom_site_label_1
_geom_bond_atom_site_label_2
_geom_bond_distance
O13 B11 1.360(3)
O13 C8 1.459(3)
O12 B11 1.350(3)
O12 C16 1.459(3)
C10 C9 1.539(3)
C10 B11 1.565(3)
C10 B20 1.560(3)
O22 B20 1.356(3)
O22 C19 1.463(3)
C4 C5 1.391(3)
C4 C9 1.507(3)
C4 C3 1.383(3)
C5 C6 1.378(3)
C6 C1 1.380(4)
O21 B20 1.337(3)
O21 C23 1.470(3)
C3 C2 1.372(3)
C1 C2 1.385(4)
C1 C7 1.436(4)
C7 N8 1.135(4)
C16 C8 1.531(4)
C16 C11 1.541(5)
C16 C18 1.499(5)
C8 C15 1.504(4)
C8 C17 1.535(5)
C19 C23 1.480(5)
C19 C26 1.481(4)
C19 C27 1.607(5)
C23 C25 1.493(5)
C23 C24 1.616(6)
